data_4345563
loop_
_publ_author_name
'Enakieva, Yulia Yu'
'Volostnykh, Marina V.'
'Nefedov, Sergey E.'
'Kirakosyan, Gayane A.'
'Gorbunova, Yulia G.'
'Tsivadze, Aslan Yu'
'Bessmertnykh-Lemeune, Alla G'
'Stern, Christine'
'Guilard, Roger'

_publ_section_title
;
 Gallium(III) and Indium(III) Complexes with meso-Monophosphorylated
 Porphyrins: Synthesis and Structure. A First Example of Dimers Formed by
 the Self-Assembly of meso-Porphyrinylphosphonic Acid Monoester.
;
_journal_issue 5
_journal_name_full 'Inorganic chemistry'
_journal_page_first 3055
_journal_page_last 3070
_journal_paper_doi 10.1021/acs.inorgchem.6b03160
_journal_volume 56
_journal_year 2017
_chemical_formula_sum 'C38 H33 Cl In N4 O3 P'
_chemical_formula_weight 774.92
_space_group_crystal_system triclinic
_space_group_IT_number 2
_space_group_name_Hall '-P 1'
_space_group_name_H-M_alt 'P -1'
_symmetry_space_group_name_Hall '-P 1'
_symmetry_space_group_name_H-M 'P -1'
_atom_sites_solution_hydrogens mixed
_audit_creation_method SHELXL-2014/7
_cell_angle_alpha 86.087(4)
_cell_angle_beta 78.858(4)
_cell_angle_gamma 88.057(4)
_cell_formula_units_Z 4
_cell_length_a 12.995(3)
_cell_length_b 16.152(4)
_cell_length_c 16.714(4)
_cell_measurement_reflns_used 6370
_cell_measurement_temperature 150(2)
_cell_measurement_theta_max 25.27
_cell_measurement_theta_min 2.20
_cell_volume 3433.3(14)
_computing_structure_refinement 'SHELXL-2014/7 (Sheldrick, 2014)'
_diffrn_ambient_temperature 150(2)
_diffrn_measured_fraction_theta_full 0.997
_diffrn_measured_fraction_theta_max 0.995
_diffrn_measurement_device_type 'Bruker APEX-II CCD'
_diffrn_measurement_method '\f and \w scans'
_diffrn_radiation_type MoK\a
_diffrn_radiation_wavelength 0.71073
_diffrn_reflns_av_R_equivalents 0.0742
_diffrn_reflns_av_unetI/netI 0.1215
_diffrn_reflns_Laue_measured_fraction_full 0.997
_diffrn_reflns_Laue_measured_fraction_max 0.995
_diffrn_reflns_limit_h_max 16
_diffrn_reflns_limit_h_min -16
_diffrn_reflns_limit_k_max 19
_diffrn_reflns_limit_k_min -19
_diffrn_reflns_limit_l_max 20
_diffrn_reflns_limit_l_min -20
_diffrn_reflns_number 29610
_diffrn_reflns_point_group_measured_fraction_full 0.997
_diffrn_reflns_point_group_measured_fraction_max 0.995
_diffrn_reflns_theta_full 25.242
_diffrn_reflns_theta_max 26.000
_diffrn_reflns_theta_min 1.827
_exptl_absorpt_coefficient_mu 0.856
_exptl_absorpt_correction_T_max 0.708
_exptl_absorpt_correction_T_min 0.640
_exptl_absorpt_correction_type multi-scan
_exptl_absorpt_process_details sadabs
_exptl_crystal_colour red
_exptl_crystal_density_diffrn 1.499
_exptl_crystal_description prizm
_exptl_crystal_F_000 1576
_exptl_crystal_size_max 0.240
_exptl_crystal_size_mid 0.220
_exptl_crystal_size_min 0.200
_refine_diff_density_max 2.179
_refine_diff_density_min -1.633
_refine_diff_density_rms 0.141
_refine_ls_extinction_method none
_refine_ls_goodness_of_fit_ref 1.014
_refine_ls_hydrogen_treatment constr
_refine_ls_matrix_type full
_refine_ls_number_parameters 853
_refine_ls_number_reflns 13429
_refine_ls_number_restraints 1
_refine_ls_restrained_S_all 1.014
_refine_ls_R_factor_all 0.1407
_refine_ls_R_factor_gt 0.0727
_refine_ls_shift/su_max 0.001
_refine_ls_shift/su_mean 0.000
_refine_ls_structure_factor_coef Fsqd
_refine_ls_weighting_details 'w=1/[\s^2^(Fo^2^)+(0.1080P)^2^+6.0205P] where P=(Fo^2^+2Fc^2^)/3'
_refine_ls_weighting_scheme calc
_refine_ls_wR_factor_gt 0.1798
_refine_ls_wR_factor_ref 0.2206
_reflns_Friedel_coverage 0.000
_reflns_number_gt 7599
_reflns_number_total 13429
_reflns_threshold_expression 'I > 2\s(I)'
_cod_data_source_file ic6b03160_si_002.cif
_cod_data_source_block mInCl
_cod_original_cell_volume 3433.4(15)
_cod_database_code 4345563
_shelx_shelxl_version_number 2014/7
_shelx_space_group_comment
;
The symmetry employed for this shelxl refinement is uniquely defined
by the following loop, which should always be used as a source of
symmetry information in preference to the above space-group names.
They are only intended as comments.
;
_shelx_estimated_absorpt_t_min 0.821
_shelx_estimated_absorpt_t_max 0.847

loop_
_space_group_symop_operation_xyz
'x, y, z'
'-x, -y, -z'

loop_
_atom_site_label
_atom_site_type_symbol
_atom_site_fract_x
_atom_site_fract_y
_atom_site_fract_z
_atom_site_U_iso_or_equiv
_atom_site_adp_type
_atom_site_occupancy
_atom_site_site_symmetry_order
_atom_site_calc_flag
_atom_site_refinement_flags_posn
_atom_site_refinement_flags_adp
_atom_site_refinement_flags_occupancy
_atom_site_disorder_assembly
_atom_site_disorder_group
In1 In 0.54985(4) 0.16711(3) 0.18593(3) 0.03016(17) Uani 1 1 d . . . . .
In2 In 0.98915(5) 0.21226(4) 0.83772(4) 0.0475(2) Uani 1 1 d . . . . .
Cl1 Cl 0.36596(17) 0.15007(16) 0.22436(17) 0.0604(7) Uani 1 1 d . . . . .
Cl2 Cl 1.16665(18) 0.21590(16) 0.85567(16) 0.0589(6) Uani 1 1 d . . . . .
P1 P 0.5177(2) 0.48803(14) 0.23438(14) 0.0465(6) Uani 1 1 d . . . . .
P2 P 1.0966(3) 0.3105(2) 0.52545(19) 0.0834(10) Uani 1 1 d . . . . .
O1 O 0.4656(6) 0.5312(4) 0.1741(4) 0.0593(18) Uani 1 1 d . . . . .
O2 O 0.4432(8) 0.4828(4) 0.3213(4) 0.083(3) Uani 1 1 d . . . . .
O3 O 0.6104(8) 0.5293(5) 0.2582(6) 0.087(3) Uani 1 1 d . . . . .
O4 O 1.1902(19) 0.3773(18) 0.5441(15) 0.1024(19) Uani 0.5 1 d . . P A 1
O5 O 1.1749(19) 0.2510(17) 0.4915(14) 0.1024(19) Uani 0.5 1 d . . P A 1
C44 C 1.276(2) 0.3488(19) 0.5656(18) 0.1024(19) Uani 0.5 1 d . . P A 1
H44A H 1.3070 0.3022 0.5326 0.123 Uiso 0.5 1 calc R U P A 1
H44B H 1.2640 0.3299 0.6242 0.123 Uiso 0.5 1 calc R U P A 1
C45 C 1.348(2) 0.4251(19) 0.5482(17) 0.1024(19) Uani 0.5 1 d . . P A 1
H45A H 1.4126 0.4126 0.5696 0.154 Uiso 0.5 1 calc R U P A 1
H45B H 1.3115 0.4728 0.5748 0.154 Uiso 0.5 1 calc R U P A 1
H45C H 1.3664 0.4382 0.4891 0.154 Uiso 0.5 1 calc R U P A 1
O4A O 1.1426(18) 0.2442(17) 0.4704(14) 0.1024(19) Uani 0.5 1 d . . P A 2
O5A O 1.1616(19) 0.3818(19) 0.5267(15) 0.1024(19) Uani 0.5 1 d . . P A 2
C44A C 1.268(2) 0.2251(15) 0.4908(16) 0.1024(19) Uani 0.5 1 d D . P A 2
H44C H 1.3063 0.2776 0.4786 0.123 Uiso 0.5 1 calc R U P A 2
H44D H 1.2601 0.2114 0.5503 0.123 Uiso 0.5 1 calc R U P A 2
C45A C 1.333(2) 0.1607(14) 0.4492(16) 0.1024(19) Uani 0.5 1 d D . P A 2
H45D H 1.4010 0.1577 0.4669 0.154 Uiso 0.5 1 calc R U P A 2
H45E H 1.3445 0.1737 0.3900 0.154 Uiso 0.5 1 calc R U P A 2
H45F H 1.2986 0.1072 0.4624 0.154 Uiso 0.5 1 calc R U P A 2
O6 O 1.0248(15) 0.3660(13) 0.4875(11) 0.1024(19) Uani 0.5 1 d . . P A 1
O6A O 1.0082(15) 0.2801(13) 0.4709(11) 0.1024(19) Uani 0.5 1 d . . P A 2
C46 C 0.9114(11) 0.3225(10) 0.4821(9) 0.1024(19) Uani 1 1 d . . . . .
H46A H 0.8835 0.2921 0.4440 0.123 Uiso 1 1 d R U . A .
H46B H 0.8843 0.2878 0.5300 0.123 Uiso 1 1 d R U . . .
C47 C 0.8458(11) 0.3963(9) 0.4737(9) 0.1024(19) Uani 1 1 d . . . . .
H47A H 0.7763 0.3797 0.4668 0.154 Uiso 1 1 calc R U . . .
H47B H 0.8783 0.4312 0.4259 0.154 Uiso 1 1 calc R U . . .
H47C H 0.8386 0.4275 0.5229 0.154 Uiso 1 1 calc R U . . .
N1 N 0.5918(5) 0.2426(4) 0.2761(4) 0.0316(14) Uani 1 1 d . . . . .
N2 N 0.5705(5) 0.2788(4) 0.1067(4) 0.0302(14) Uani 1 1 d . . . . .
N3 N 0.6013(5) 0.1013(4) 0.0769(4) 0.0344(15) Uani 1 1 d . . . . .
N4 N 0.6238(5) 0.0659(4) 0.2479(4) 0.0333(15) Uani 1 1 d . . . . .
N5 N 0.9638(6) 0.3250(5) 0.7654(4) 0.0486(19) Uani 1 1 d . . . . .
N6 N 1.0028(6) 0.1513(5) 0.7263(5) 0.053(2) Uani 1 1 d . . . . .
N7 N 0.9248(6) 0.0986(5) 0.8991(5) 0.053(2) Uani 1 1 d . . . . .
N8 N 0.8955(5) 0.2719(5) 0.9399(5) 0.0491(19) Uani 1 1 d . . . . .
C1 C 0.6125(6) 0.2136(5) 0.3512(4) 0.0343(18) Uani 1 1 d . . . . .
C2 C 0.6125(7) 0.2834(6) 0.3991(5) 0.048(2) Uani 1 1 d . . . . .
H2A H 0.6259 0.2815 0.4531 0.057 Uiso 1 1 calc R U . . .
C3 C 0.5907(8) 0.3518(6) 0.3557(5) 0.051(2) Uani 1 1 d . . . . .
H3A H 0.5840 0.4066 0.3737 0.061 Uiso 1 1 calc R U . . .
C4 C 0.5789(6) 0.3278(5) 0.2770(5) 0.0351(18) Uani 1 1 d . . . . .
C5 C 0.5576(6) 0.3808(5) 0.2105(5) 0.0339(18) Uani 1 1 d . . . . .
C6 C 0.3258(13) 0.4721(10) 0.3293(10) 0.115(5) Uani 1 1 d . . . . .
H6A H 0.2899 0.4879 0.3841 0.138 Uiso 1 1 calc R U . . .
H6B H 0.3000 0.5103 0.2883 0.138 Uiso 1 1 calc R U . . .
C7 C 0.2976(12) 0.3864(11) 0.3180(11) 0.122(6) Uani 1 1 d . . . . .
H7A H 0.2217 0.3801 0.3355 0.183 Uiso 1 1 calc R U . . .
H7B H 0.3343 0.3472 0.3507 0.183 Uiso 1 1 calc R U . . .
H7C H 0.3181 0.3750 0.2601 0.183 Uiso 1 1 calc R U . . .
C8 C 0.6925(11) 0.5645(11) 0.1890(11) 0.119(6) Uani 1 1 d . . . . .
H8A H 0.6889 0.5370 0.1385 0.143 Uiso 1 1 calc R U . . .
H8B H 0.6780 0.6245 0.1794 0.143 Uiso 1 1 calc R U . . .
C9 C 0.7956(15) 0.5526(14) 0.2071(16) 0.186(10) Uani 1 1 d . . . . .
H9A H 0.8480 0.5675 0.1581 0.279 Uiso 1 1 calc R U . . .
H9B H 0.8061 0.4943 0.2247 0.279 Uiso 1 1 calc R U . . .
H9C H 0.8033 0.5879 0.2509 0.279 Uiso 1 1 calc R U . . .
C10 C 0.5587(6) 0.3588(5) 0.1314(4) 0.0306(17) Uani 1 1 d . . . . .
C11 C 0.5573(6) 0.4144(5) 0.0598(5) 0.0362(19) Uani 1 1 d . . . . .
H11A H 0.5509 0.4732 0.0590 0.043 Uiso 1 1 calc R U . . .
C12 C 0.5665(6) 0.3684(5) -0.0047(5) 0.0343(18) Uani 1 1 d . . . . .
H12A H 0.5672 0.3888 -0.0595 0.041 Uiso 1 1 calc R U . . .
C13 C 0.5753(6) 0.2827(5) 0.0230(4) 0.0302(17) Uani 1 1 d . . . . .
C14 C 0.5866(6) 0.2155(5) -0.0269(4) 0.0297(17) Uani 1 1 d . . . . .
C15 C 0.5884(7) 0.2358(5) -0.1165(5) 0.0356(19) Uani 1 1 d . . . . .
C16 C 0.6781(7) 0.2650(6) -0.1672(6) 0.050(2) Uani 1 1 d . . . . .
H16A H 0.7402 0.2708 -0.1462 0.060 Uiso 1 1 calc R U . . .
C17 C 0.6774(8) 0.2860(6) -0.2491(5) 0.055(3) Uani 1 1 d . . . . .
H17A H 0.7394 0.3074 -0.2828 0.065 Uiso 1 1 calc R U . . .
C18 C 0.5917(9) 0.2774(5) -0.2829(5) 0.049(2) Uani 1 1 d . . . . .
C19 C 0.5920(11) 0.3009(7) -0.3722(6) 0.074(4) Uani 1 1 d . . . . .
H19A H 0.5449 0.2646 -0.3922 0.111 Uiso 1 1 calc R U . . .
H19B H 0.6633 0.2945 -0.4038 0.111 Uiso 1 1 calc R U . . .
H19C H 0.5680 0.3587 -0.3783 0.111 Uiso 1 1 calc R U . . .
C20 C 0.5022(9) 0.2489(6) -0.2313(6) 0.061(3) Uani 1 1 d . . . . .
H20A H 0.4400 0.2433 -0.2522 0.074 Uiso 1 1 calc R U . . .
C21 C 0.5017(8) 0.2286(6) -0.1496(5) 0.055(3) Uani 1 1 d . . . . .
H21A H 0.4389 0.2090 -0.1156 0.066 Uiso 1 1 calc R U . . .
C22 C 0.5996(6) 0.1312(5) -0.0028(5) 0.0345(18) Uani 1 1 d . . . . .
C23 C 0.6204(7) 0.0631(5) -0.0553(5) 0.039(2) Uani 1 1 d . . . . .
H23A H 0.6239 0.0663 -0.1128 0.047 Uiso 1 1 calc R U . . .
C24 C 0.6338(7) -0.0053(5) -0.0086(5) 0.041(2) Uani 1 1 d . . . . .
H24A H 0.6479 -0.0596 -0.0271 0.050 Uiso 1 1 calc R U . . .
C25 C 0.6232(6) 0.0173(5) 0.0747(5) 0.0377(19) Uani 1 1 d . . . . .
C26 C 0.6420(6) -0.0331(5) 0.1408(5) 0.0370(19) Uani 1 1 d . . . . .
H26A H 0.6536 -0.0903 0.1312 0.044 Uiso 1 1 calc R U . . .
C27 C 0.6461(6) -0.0121(5) 0.2187(5) 0.0364(19) Uani 1 1 d . . . . .
C28 C 0.6786(6) -0.0643(5) 0.2822(5) 0.041(2) Uani 1 1 d . . . . .
H28A H 0.6991 -0.1212 0.2791 0.049 Uiso 1 1 calc R U . . .
C29 C 0.6751(6) -0.0187(5) 0.3474(5) 0.0376(19) Uani 1 1 d . . . . .
H29A H 0.6921 -0.0379 0.3983 0.045 Uiso 1 1 calc R U . . .
C30 C 0.6413(6) 0.0631(5) 0.3262(5) 0.0355(19) Uani 1 1 d . . . . .
C31 C 0.6335(6) 0.1308(5) 0.3754(4) 0.0339(18) Uani 1 1 d . . . . .
C32 C 0.6580(6) 0.1138(5) 0.4598(5) 0.0378(19) Uani 1 1 d . . . . .
C33 C 0.7571(8) 0.1247(8) 0.4742(6) 0.066(3) Uani 1 1 d . . . . .
H33A H 0.8114 0.1431 0.4306 0.079 Uiso 1 1 calc R U . . .
C34 C 0.7781(8) 0.1092(8) 0.5519(6) 0.067(3) Uani 1 1 d . . . . .
H34A H 0.8469 0.1179 0.5608 0.081 Uiso 1 1 calc R U . . .
C35 C 0.7019(8) 0.0814(5) 0.6173(5) 0.045(2) Uani 1 1 d . . . . .
C36 C 0.7253(9) 0.0645(6) 0.7017(6) 0.059(3) Uani 1 1 d . . . . .
H36A H 0.7826 0.0233 0.7001 0.089 Uiso 1 1 calc R U . . .
H36B H 0.6626 0.0433 0.7387 0.089 Uiso 1 1 calc R U . . .
H36C H 0.7460 0.1161 0.7214 0.089 Uiso 1 1 calc R U . . .
C37 C 0.6038(8) 0.0716(7) 0.6011(6) 0.057(3) Uani 1 1 d . . . . .
H37A H 0.5496 0.0519 0.6441 0.068 Uiso 1 1 calc R U . . .
C38 C 0.5810(8) 0.0894(6) 0.5250(5) 0.050(2) Uani 1 1 d . . . . .
H38A H 0.5110 0.0847 0.5171 0.061 Uiso 1 1 calc R U . . .
C39 C 0.9272(7) 0.3981(6) 0.7952(6) 0.046(2) Uani 1 1 d . . . . .
C40 C 0.9357(8) 0.4606(7) 0.7292(6) 0.060(3) Uani 1 1 d . . . . .
H40A H 0.9146 0.5173 0.7329 0.072 Uiso 1 1 calc R U . . .
C41 C 0.9795(8) 0.4233(7) 0.6612(7) 0.062(3) Uani 1 1 d . . . . .
H41A H 0.9958 0.4493 0.6077 0.074 Uiso 1 1 calc R U . . .
C42 C 0.9975(8) 0.3371(7) 0.6831(6) 0.055(3) Uani 1 1 d . . . . .
C43 C 1.0374(8) 0.2746(7) 0.6288(6) 0.060(3) Uani 1 1 d . . . . .
C48 C 1.0344(8) 0.1875(7) 0.6482(6) 0.057(3) Uani 1 1 d . . . . .
C49 C 1.0575(7) 0.1212(8) 0.5917(7) 0.070(3) Uani 1 1 d . . . . .
H49A H 1.0812 0.1275 0.5342 0.084 Uiso 1 1 calc R U . . .
C50 C 1.0389(8) 0.0505(7) 0.6366(7) 0.063(3) Uani 1 1 d . . . . .
H50A H 1.0466 -0.0033 0.6160 0.076 Uiso 1 1 calc R U . . .
C51 C 1.0051(7) 0.0675(6) 0.7212(6) 0.053(2) Uani 1 1 d . . . . .
C52 C 0.9798(7) 0.0078(6) 0.7870(7) 0.059(3) Uani 1 1 d . . . . .
C53 C 0.9983(8) -0.0817(6) 0.7667(7) 0.062(3) Uani 1 1 d . . . . .
C54 C 1.0980(7) -0.1154(7) 0.7542(5) 0.053(2) Uani 1 1 d . . . . .
H54A H 1.1559 -0.0809 0.7541 0.064 Uiso 1 1 calc R U . . .
C55 C 1.1154(9) -0.1991(7) 0.7419(6) 0.062(3) Uani 1 1 d . . . . .
H55A H 1.1852 -0.2207 0.7344 0.074 Uiso 1 1 calc R U . . .
C56 C 1.0376(12) -0.2503(8) 0.7403(9) 0.089(4) Uani 1 1 d . . . . .
C57 C 1.0538(14) -0.3408(8) 0.7282(11) 0.136(7) Uani 1 1 d . . . . .
H57A H 0.9855 -0.3673 0.7357 0.205 Uiso 1 1 calc R U . . .
H57B H 1.0936 -0.3661 0.7680 0.205 Uiso 1 1 calc R U . . .
H57C H 1.0928 -0.3486 0.6727 0.205 Uiso 1 1 calc R U . . .
C58 C 0.9384(13) -0.2168(9) 0.7500(12) 0.126(6) Uani 1 1 d . . . . .
H58A H 0.8823 -0.2516 0.7460 0.151 Uiso 1 1 calc R U . . .
C59 C 0.9156(10) -0.1333(8) 0.7657(11) 0.108(5) Uani 1 1 d . . . . .
H59A H 0.8453 -0.1126 0.7754 0.129 Uiso 1 1 calc R U . . .
C60 C 0.9392(7) 0.0215(6) 0.8681(6) 0.053(2) Uani 1 1 d . . . . .
C61 C 0.9094(7) -0.0402(7) 0.9348(7) 0.061(3) Uani 1 1 d . . . . .
H61A H 0.9132 -0.0986 0.9310 0.073 Uiso 1 1 calc R U . . .
C62 C 0.8755(7) -0.0001(6) 1.0026(7) 0.058(3) Uani 1 1 d . . . . .
H62A H 0.8494 -0.0251 1.0555 0.070 Uiso 1 1 calc R U . . .
C63 C 0.8856(7) 0.0869(6) 0.9815(6) 0.052(2) Uani 1 1 d . . . . .
C64 C 0.8599(7) 0.1491(6) 1.0336(6) 0.054(2) Uani 1 1 d . . . . .
H64A H 0.8372 0.1317 1.0896 0.065 Uiso 1 1 calc R U . . .
C65 C 0.8625(7) 0.2343(6) 1.0159(6) 0.051(2) Uani 1 1 d . . . . .
C66 C 0.8228(7) 0.2963(6) 1.0710(6) 0.055(2) Uani 1 1 d . . . . .
H66A H 0.7959 0.2873 1.1278 0.066 Uiso 1 1 calc R U . . .
C67 C 0.8305(7) 0.3708(6) 1.0272(6) 0.051(2) Uani 1 1 d . . . . .
H67A H 0.8091 0.4232 1.0482 0.061 Uiso 1 1 calc R U . . .
C68 C 0.8754(6) 0.3570(6) 0.9459(6) 0.045(2) Uani 1 1 d . . . . .
C69 C 0.8899(6) 0.4141(6) 0.8793(6) 0.048(2) Uani 1 1 d . . . . .
C70 C 0.8550(7) 0.5027(6) 0.8973(5) 0.045(2) Uani 1 1 d . . . . .
C71 C 0.7570(7) 0.5311(7) 0.8875(7) 0.066(3) Uani 1 1 d . . . . .
H71A H 0.7126 0.4954 0.8672 0.079 Uiso 1 1 calc R U . . .
C72 C 0.7217(8) 0.6102(7) 0.9064(7) 0.069(3) Uani 1 1 d . . . . .
H72A H 0.6535 0.6280 0.8992 0.082 Uiso 1 1 calc R U . . .
C73 C 0.7835(8) 0.6636(7) 0.9353(6) 0.056(3) Uani 1 1 d . . . . .
C74 C 0.7457(10) 0.7506(7) 0.9538(7) 0.076(3) Uani 1 1 d . . . . .
H74A H 0.6707 0.7502 0.9781 0.115 Uiso 1 1 calc R U . . .
H74B H 0.7567 0.7861 0.9030 0.115 Uiso 1 1 calc R U . . .
H74C H 0.7849 0.7721 0.9921 0.115 Uiso 1 1 calc R U . . .
C75 C 0.8798(9) 0.6341(7) 0.9448(8) 0.080(4) Uani 1 1 d . . . . .
H75A H 0.9244 0.6698 0.9648 0.096 Uiso 1 1 calc R U . . .
C76 C 0.9159(9) 0.5555(7) 0.9269(8) 0.074(3) Uani 1 1 d . . . . .
H76A H 0.9838 0.5378 0.9352 0.089 Uiso 1 1 calc R U . . .

loop_
_atom_site_aniso_label
_atom_site_aniso_U_11
_atom_site_aniso_U_22
_atom_site_aniso_U_33
_atom_site_aniso_U_23
_atom_site_aniso_U_13
_atom_site_aniso_U_12
In1 0.0281(3) 0.0266(3) 0.0342(3) 0.0053(2) -0.0050(2) 0.0023(2)
In2 0.0317(4) 0.0500(4) 0.0584(4) -0.0006(3) -0.0037(3) -0.0004(3)
Cl1 0.0311(12) 0.0625(16) 0.0848(18) 0.0126(13) -0.0104(11) -0.0014(11)
Cl2 0.0379(13) 0.0613(16) 0.0792(17) -0.0122(13) -0.0139(12) 0.0072(11)
P1 0.0727(17) 0.0261(12) 0.0427(13) 0.0002(10) -0.0179(12) 0.0034(11)
P2 0.091(3) 0.092(3) 0.0569(18) -0.0018(17) 0.0114(17) -0.001(2)
O1 0.084(5) 0.038(4) 0.059(4) -0.007(3) -0.024(4) 0.022(3)
O2 0.144(8) 0.049(4) 0.052(4) -0.001(3) -0.016(5) 0.040(5)
O3 0.111(7) 0.050(5) 0.115(7) -0.009(5) -0.061(6) 0.000(5)
O4 0.092(5) 0.110(4) 0.099(4) 0.006(4) -0.011(3) 0.016(4)
O5 0.092(5) 0.110(4) 0.099(4) 0.006(4) -0.011(3) 0.016(4)
C44 0.092(5) 0.110(4) 0.099(4) 0.006(4) -0.011(3) 0.016(4)
C45 0.092(5) 0.110(4) 0.099(4) 0.006(4) -0.011(3) 0.016(4)
O4A 0.092(5) 0.110(4) 0.099(4) 0.006(4) -0.011(3) 0.016(4)
O5A 0.092(5) 0.110(4) 0.099(4) 0.006(4) -0.011(3) 0.016(4)
C44A 0.092(5) 0.110(4) 0.099(4) 0.006(4) -0.011(3) 0.016(4)
C45A 0.092(5) 0.110(4) 0.099(4) 0.006(4) -0.011(3) 0.016(4)
O6 0.092(5) 0.110(4) 0.099(4) 0.006(4) -0.011(3) 0.016(4)
O6A 0.092(5) 0.110(4) 0.099(4) 0.006(4) -0.011(3) 0.016(4)
C46 0.092(5) 0.110(4) 0.099(4) 0.006(4) -0.011(3) 0.016(4)
C47 0.092(5) 0.110(4) 0.099(4) 0.006(4) -0.011(3) 0.016(4)
N1 0.032(4) 0.022(3) 0.041(4) 0.004(3) -0.009(3) 0.002(3)
N2 0.033(4) 0.025(3) 0.030(3) 0.005(3) -0.001(3) -0.005(3)
N3 0.040(4) 0.022(3) 0.039(4) 0.003(3) -0.007(3) 0.001(3)
N4 0.032(4) 0.030(4) 0.036(4) 0.002(3) -0.004(3) 0.005(3)
N5 0.046(5) 0.047(5) 0.051(5) -0.004(4) -0.004(4) -0.001(4)
N6 0.048(5) 0.049(5) 0.061(5) -0.004(4) -0.007(4) -0.004(4)
N7 0.033(4) 0.051(5) 0.072(6) -0.001(4) -0.009(4) 0.001(4)
N8 0.032(4) 0.059(5) 0.055(5) 0.005(4) -0.008(3) 0.001(4)
C1 0.035(4) 0.041(5) 0.025(4) 0.002(3) -0.004(3) 0.004(4)
C2 0.067(6) 0.048(6) 0.029(4) 0.001(4) -0.014(4) 0.011(5)
C3 0.073(7) 0.036(5) 0.043(5) 0.001(4) -0.014(5) 0.005(5)
C4 0.030(4) 0.038(5) 0.037(4) 0.000(4) -0.007(3) 0.001(4)
C5 0.028(4) 0.028(4) 0.043(5) 0.008(4) -0.004(3) -0.006(3)
C6 0.100(12) 0.104(13) 0.123(13) -0.003(10) 0.017(10) 0.019(10)
C7 0.089(11) 0.111(14) 0.157(16) -0.014(12) 0.001(10) -0.005(10)
C8 0.066(10) 0.126(14) 0.165(16) -0.016(12) -0.022(10) 0.002(9)
C9 0.112(16) 0.16(2) 0.30(3) 0.01(2) -0.076(18) 0.014(14)
C10 0.036(4) 0.021(4) 0.032(4) 0.006(3) -0.003(3) 0.000(3)
C11 0.035(5) 0.029(4) 0.045(5) 0.002(4) -0.012(4) 0.000(4)
C12 0.038(5) 0.027(4) 0.037(4) 0.005(3) -0.008(4) 0.003(3)
C13 0.028(4) 0.028(4) 0.032(4) 0.003(3) -0.002(3) 0.003(3)
C14 0.034(4) 0.031(4) 0.022(4) 0.006(3) -0.004(3) -0.003(3)
C15 0.046(5) 0.023(4) 0.038(4) -0.003(3) -0.011(4) 0.004(4)
C16 0.045(5) 0.050(6) 0.052(6) 0.002(4) -0.004(4) 0.004(4)
C17 0.064(7) 0.057(6) 0.037(5) 0.006(4) 0.000(5) 0.008(5)
C18 0.086(8) 0.031(5) 0.027(4) 0.001(4) -0.006(5) 0.011(5)
C19 0.133(11) 0.047(6) 0.044(6) -0.001(5) -0.024(6) 0.019(7)
C20 0.089(8) 0.045(6) 0.056(6) 0.004(5) -0.032(6) -0.004(6)
C21 0.062(7) 0.064(7) 0.041(5) 0.002(5) -0.014(5) -0.012(5)
C22 0.032(4) 0.032(4) 0.037(4) 0.003(3) -0.001(3) 0.002(3)
C23 0.048(5) 0.032(5) 0.037(4) -0.004(4) -0.007(4) 0.001(4)
C24 0.040(5) 0.034(5) 0.050(5) -0.007(4) -0.006(4) 0.007(4)
C25 0.037(5) 0.030(5) 0.043(5) 0.000(4) -0.002(4) 0.004(4)
C26 0.042(5) 0.024(4) 0.044(5) -0.002(4) -0.006(4) 0.005(4)
C27 0.033(4) 0.040(5) 0.034(4) 0.007(4) -0.004(3) 0.002(4)
C28 0.034(5) 0.034(5) 0.048(5) 0.016(4) 0.001(4) 0.006(4)
C29 0.033(4) 0.036(5) 0.039(5) 0.010(4) -0.002(4) 0.009(4)
C30 0.031(4) 0.029(4) 0.042(5) 0.012(4) -0.003(4) 0.001(3)
C31 0.030(4) 0.037(5) 0.032(4) 0.011(3) -0.004(3) 0.006(3)
C32 0.040(5) 0.035(5) 0.037(4) 0.007(4) -0.010(4) 0.012(4)
C33 0.041(6) 0.104(9) 0.049(6) 0.014(6) -0.007(5) 0.009(6)
C34 0.048(6) 0.098(9) 0.061(6) 0.005(6) -0.028(5) 0.001(6)
C35 0.060(6) 0.034(5) 0.039(5) 0.006(4) -0.012(4) 0.007(4)
C36 0.075(7) 0.050(6) 0.056(6) 0.010(5) -0.023(5) 0.006(5)
C37 0.055(6) 0.070(7) 0.043(5) 0.006(5) -0.004(5) -0.016(5)
C38 0.048(6) 0.068(7) 0.036(5) 0.009(4) -0.012(4) -0.015(5)
C39 0.036(5) 0.040(5) 0.057(6) 0.005(4) -0.003(4) -0.004(4)
C40 0.051(6) 0.068(7) 0.055(6) 0.000(5) 0.003(5) -0.008(5)
C41 0.061(7) 0.061(7) 0.060(6) 0.014(5) -0.007(5) -0.013(5)
C42 0.049(6) 0.064(7) 0.052(6) -0.003(5) -0.007(5) -0.008(5)
C43 0.048(6) 0.074(8) 0.054(6) 0.004(5) -0.002(5) -0.009(5)
C48 0.044(6) 0.062(7) 0.068(7) -0.008(6) -0.016(5) -0.010(5)
C49 0.031(5) 0.098(10) 0.083(8) -0.023(7) -0.013(5) 0.006(6)
C50 0.051(6) 0.051(7) 0.090(8) -0.011(6) -0.014(6) -0.011(5)
C51 0.035(5) 0.054(7) 0.068(7) -0.012(5) -0.006(5) -0.003(4)
C52 0.031(5) 0.052(6) 0.098(9) -0.005(6) -0.018(5) -0.006(4)
C53 0.047(6) 0.050(6) 0.094(8) -0.016(6) -0.018(6) -0.006(5)
C54 0.040(5) 0.069(7) 0.045(5) -0.001(5) 0.008(4) -0.009(5)
C55 0.063(7) 0.052(7) 0.061(6) 0.007(5) 0.007(5) -0.002(5)
C56 0.093(10) 0.053(8) 0.110(10) -0.018(7) 0.016(8) -0.002(7)
C57 0.164(17) 0.048(8) 0.180(17) -0.018(9) 0.017(13) -0.013(9)
C58 0.104(13) 0.075(11) 0.209(19) -0.043(11) -0.037(12) -0.036(9)
C59 0.057(8) 0.065(9) 0.211(17) -0.035(10) -0.038(9) 0.000(7)
C60 0.030(5) 0.056(6) 0.073(7) -0.008(5) -0.006(5) -0.002(4)
C61 0.031(5) 0.048(6) 0.102(9) 0.002(6) -0.010(5) -0.001(4)
C62 0.035(5) 0.057(7) 0.076(7) 0.013(6) 0.000(5) -0.001(5)
C63 0.034(5) 0.059(7) 0.062(6) 0.009(5) -0.009(4) -0.002(5)
C64 0.034(5) 0.060(7) 0.064(6) 0.006(5) -0.003(4) 0.006(5)
C65 0.029(5) 0.060(6) 0.058(6) 0.011(5) -0.002(4) 0.005(4)
C66 0.041(5) 0.062(7) 0.056(6) 0.007(5) 0.001(4) 0.003(5)
C67 0.034(5) 0.063(7) 0.052(6) -0.001(5) -0.001(4) 0.005(4)
C68 0.028(4) 0.042(5) 0.063(6) 0.004(4) -0.007(4) 0.001(4)
C69 0.025(4) 0.054(6) 0.063(6) 0.010(5) -0.007(4) -0.006(4)
C70 0.032(5) 0.045(5) 0.054(5) 0.009(4) -0.002(4) 0.001(4)
C71 0.034(5) 0.051(6) 0.111(9) 0.001(6) -0.012(5) -0.006(5)
C72 0.038(6) 0.057(7) 0.102(9) 0.006(6) 0.003(6) 0.007(5)
C73 0.055(6) 0.059(7) 0.052(6) -0.001(5) -0.009(5) 0.007(5)
C74 0.087(8) 0.064(7) 0.083(8) -0.022(6) -0.027(7) 0.036(6)
C75 0.067(8) 0.058(7) 0.131(11) -0.030(7) -0.053(7) 0.016(6)
C76 0.054(7) 0.065(8) 0.114(10) -0.026(7) -0.039(7) 0.016(6)

loop_
_atom_type_symbol
_atom_type_description
_atom_type_scat_dispersion_real
_atom_type_scat_dispersion_imag
_atom_type_scat_source
C C 0.0033 0.0016 'International Tables Vol C Tables 4.2.6.8 and 6.1.1.4'
H H 0.0000 0.0000 'International Tables Vol C Tables 4.2.6.8 and 6.1.1.4'
N N 0.0061 0.0033 'International Tables Vol C Tables 4.2.6.8 and 6.1.1.4'
O O 0.0106 0.0060 'International Tables Vol C Tables 4.2.6.8 and 6.1.1.4'
Cl Cl 0.1484 0.1585 'International Tables Vol C Tables 4.2.6.8 and 6.1.1.4'
P P 0.1023 0.0942 'International Tables Vol C Tables 4.2.6.8 and 6.1.1.4'
In In -0.7276 1.3100 'International Tables Vol C Tables 4.2.6.8 and 6.1.1.4'

loop_
_geom_angle_atom_site_label_1
_geom_angle_atom_site_label_2
_geom_angle_atom_site_label_3
_geom_angle
N3 In1 N2 86.1(2)
N3 In1 N1 147.5(2)
N2 In1 N1 85.0(2)
N3 In1 N4 85.8(2)
N2 In1 N4 147.2(2)
N1 In1 N4 85.0(2)
N3 In1 Cl1 106.89(19)
N2 In1 Cl1 105.75(18)
N1 In1 Cl1 105.60(18)
N4 In1 Cl1 107.02(18)
N6 In2 N7 86.7(3)
N6 In2 N8 150.9(3)
N7 In2 N8 85.2(3)
N6 In2 N5 85.7(3)
N7 In2 N5 147.3(3)
N8 In2 N5 86.2(3)
N6 In2 Cl2 102.8(2)
N7 In2 Cl2 107.0(2)
N8 In2 Cl2 106.3(2)
N5 In2 Cl2 105.7(2)
O1 P1 O3 118.5(4)
O1 P1 O2 110.9(4)
O3 P1 O2 98.1(5)
O1 P1 C5 113.3(4)
O3 P1 C5 108.0(4)
O2 P1 C5 106.5(4)
O5 P2 O6 131.6(11)
O5A P2 O4A 116.7(15)
O5A P2 O6A 138.0(11)
O4A P2 O6A 69.1(10)
O5 P2 O4 92.6(13)
O6 P2 O4 103.4(12)
O5 P2 C43 109.5(11)
O5A P2 C43 110.2(11)
O6 P2 C43 111.7(8)
O4A P2 C43 115.5(11)
O6A P2 C43 102.0(7)
O4 P2 C43 101.0(9)
C6 O2 P1 120.7(8)
C8 O3 P1 116.5(8)
C44 O4 P2 121(2)
O4 C44 C45 103(3)
P2 O4A C44A 104.9(14)
P2 O4A O6A 60.9(11)
C44A O4A O6A 165.6(18)
C45A C44A O4A 119(2)
P2 O6 C46 113.9(14)
C46 O6A P2 116.6(15)
C46 O6A O4A 166.4(19)
P2 O6A O4A 50.0(9)
O6A C46 C47 152.4(17)
C47 C46 O6 100.6(13)
C1 N1 C4 107.5(6)
C1 N1 In1 125.6(5)
C4 N1 In1 125.3(5)
C10 N2 C13 107.7(6)
C10 N2 In1 125.8(5)
C13 N2 In1 125.2(5)
C25 N3 C22 106.9(6)
C25 N3 In1 125.5(5)
C22 N3 In1 126.6(5)
C30 N4 C27 108.0(6)
C30 N4 In1 126.6(5)
C27 N4 In1 124.7(5)
C39 N5 C42 108.5(8)
C39 N5 In2 125.8(6)
C42 N5 In2 125.0(6)
C51 N6 C48 108.0(8)
C51 N6 In2 124.5(7)
C48 N6 In2 125.9(7)
C63 N7 C60 107.3(8)
C63 N7 In2 125.3(7)
C60 N7 In2 125.6(7)
C65 N8 C68 107.3(8)
C65 N8 In2 124.9(6)
C68 N8 In2 126.7(6)
N1 C1 C31 126.3(7)
N1 C1 C2 107.8(7)
C31 C1 C2 125.8(7)
C3 C2 C1 108.8(7)
C2 C3 C4 107.7(8)
N1 C4 C5 124.8(7)
N1 C4 C3 108.1(7)
C5 C4 C3 127.1(8)
C10 C5 C4 126.8(7)
C10 C5 P1 117.4(6)
C4 C5 P1 115.7(6)
C7 C6 O2 113.1(12)
C9 C8 O3 111.1(16)
N2 C10 C5 124.8(7)
N2 C10 C11 108.0(6)
C5 C10 C11 127.0(7)
C12 C11 C10 107.9(7)
C11 C12 C13 108.2(7)
N2 C13 C14 126.6(7)
N2 C13 C12 108.1(6)
C14 C13 C12 125.3(7)
C13 C14 C22 127.0(7)
C13 C14 C15 116.5(6)
C22 C14 C15 116.4(7)
C21 C15 C16 117.8(8)
C21 C15 C14 121.7(8)
C16 C15 C14 120.5(8)
C15 C16 C17 119.8(9)
C18 C17 C16 122.7(9)
C17 C18 C20 116.9(8)
C17 C18 C19 122.1(10)
C20 C18 C19 121.0(10)
C18 C20 C21 120.9(10)
C15 C21 C20 121.9(10)
N3 C22 C14 124.3(7)
N3 C22 C23 108.7(7)
C14 C22 C23 126.8(7)
C24 C23 C22 107.5(7)
C23 C24 C25 108.4(7)
C26 C25 N3 124.3(7)
C26 C25 C24 127.0(8)
N3 C25 C24 108.4(7)
C27 C26 C25 129.1(8)
C26 C27 N4 125.2(7)
C26 C27 C28 127.1(8)
N4 C27 C28 107.6(7)
C29 C28 C27 108.1(7)
C28 C29 C30 107.8(7)
N4 C30 C31 125.7(7)
N4 C30 C29 108.5(7)
C31 C30 C29 125.7(7)
C30 C31 C1 125.8(7)
C30 C31 C32 116.8(7)
C1 C31 C32 117.3(7)
C33 C32 C38 118.0(8)
C33 C32 C31 121.0(8)
C38 C32 C31 120.9(7)
C32 C33 C34 120.3(9)
C33 C34 C35 122.0(9)
C37 C35 C34 116.3(8)
C37 C35 C36 121.9(9)
C34 C35 C36 121.8(9)
C35 C37 C38 122.3(9)
C37 C38 C32 120.9(9)
N5 C39 C69 126.8(8)
N5 C39 C40 109.2(8)
C69 C39 C40 123.9(9)
C41 C40 C39 106.5(10)
C40 C41 C42 108.3(9)
N5 C42 C43 125.9(10)
N5 C42 C41 107.4(9)
C43 C42 C41 126.6(9)
C42 C43 C48 125.9(9)
C42 C43 P2 116.3(8)
C48 C43 P2 117.8(8)
N6 C48 C43 124.2(9)
N6 C48 C49 108.0(10)
C43 C48 C49 127.6(10)
C50 C49 C48 106.4(11)
C49 C50 C51 109.6(10)
N6 C51 C52 126.3(9)
N6 C51 C50 107.9(9)
C52 C51 C50 125.9(10)
C60 C52 C51 127.6(10)
C60 C52 C53 116.2(10)
C51 C52 C53 116.2(10)
C54 C53 C59 118.3(10)
C54 C53 C52 120.2(9)
C59 C53 C52 121.3(10)
C53 C54 C55 120.8(10)
C56 C55 C54 122.3(11)
C55 C56 C58 117.3(12)
C55 C56 C57 123.6(14)
C58 C56 C57 119.1(14)
C56 C58 C59 122.8(12)
C53 C59 C58 118.3(12)
N7 C60 C52 124.4(10)
N7 C60 C61 108.2(9)
C52 C60 C61 127.4(10)
C62 C61 C60 107.8(9)
C61 C62 C63 107.8(9)
C64 C63 N7 124.9(9)
C64 C63 C62 126.2(10)
N7 C63 C62 108.9(9)
C63 C64 C65 128.7(10)
N8 C65 C64 124.8(9)
N8 C65 C66 108.7(9)
C64 C65 C66 126.3(9)
C67 C66 C65 107.4(9)
C66 C67 C68 108.2(9)
C69 C68 N8 123.6(9)
C69 C68 C67 127.8(9)
N8 C68 C67 108.3(8)
C68 C69 C39 127.4(9)
C68 C69 C70 115.8(8)
C39 C69 C70 116.7(8)
C76 C70 C71 117.5(9)
C76 C70 C69 122.3(8)
C71 C70 C69 120.2(9)
C70 C71 C72 121.4(10)
C73 C72 C71 121.1(10)
C75 C73 C72 116.5(10)
C75 C73 C74 122.6(10)
C72 C73 C74 120.8(10)
C73 C75 C76 123.3(10)
C70 C76 C75 120.2(10)

loop_
_geom_bond_atom_site_label_1
_geom_bond_atom_site_label_2
_geom_bond_distance
In1 N3 2.155(6)
In1 N2 2.156(6)
In1 N1 2.160(6)
In1 N4 2.171(6)
In1 Cl1 2.372(2)
In2 N6 2.140(8)
In2 N7 2.153(8)
In2 N8 2.161(8)
In2 N5 2.167(8)
In2 Cl2 2.386(2)
P1 O1 1.448(6)
P1 O3 1.526(8)
P1 O2 1.581(8)
P1 C5 1.839(8)
P2 O5 1.44(3)
P2 O5A 1.46(3)
P2 O6 1.474(19)
P2 O4A 1.49(3)
P2 O6A 1.70(2)
P2 O4 1.74(3)
P2 C43 1.814(10)
O2 C6 1.521(18)
O3 C8 1.508(18)
O4 C44 1.30(3)
C44 C45 1.55(4)
O4A C44A 1.74(3)
O4A O6A 1.82(3)
C44A C45A 1.4501(11)
O6 C46 1.68(2)
O6A C46 1.40(2)
C46 C47 1.456(18)
N1 C1 1.381(9)
N1 C4 1.382(10)
N2 C10 1.378(9)
N2 C13 1.386(9)
N3 C25 1.378(10)
N3 C22 1.389(10)
N4 C30 1.370(10)
N4 C27 1.383(10)
N5 C39 1.349(11)
N5 C42 1.364(12)
N6 C51 1.360(12)
N6 C48 1.386(13)
N7 C63 1.376(12)
N7 C60 1.374(12)
N8 C65 1.367(11)
N8 C68 1.397(12)
C1 C31 1.405(11)
C1 C2 1.427(11)
C2 C3 1.332(12)
C3 C4 1.434(11)
C4 C5 1.420(11)
C5 C10 1.390(11)
C6 C7 1.48(2)
C8 C9 1.43(2)
C10 C11 1.449(10)
C11 C12 1.335(11)
C12 C13 1.437(10)
C13 C14 1.399(10)
C14 C22 1.407(10)
C14 C15 1.507(10)
C15 C21 1.360(12)
C15 C16 1.379(12)
C16 C17 1.389(12)
C17 C18 1.358(14)
C18 C20 1.379(14)
C18 C19 1.514(12)
C20 C21 1.381(13)
C22 C23 1.441(11)
C23 C24 1.335(11)
C24 C25 1.443(11)
C25 C26 1.383(11)
C26 C27 1.379(11)
C27 C28 1.429(11)
C28 C29 1.348(12)
C29 C30 1.422(10)
C30 C31 1.401(11)
C31 C32 1.510(10)
C32 C33 1.374(12)
C32 C38 1.375(12)
C33 C34 1.382(13)
C34 C35 1.386(13)
C35 C37 1.371(13)
C35 C36 1.505(12)
C37 C38 1.371(12)
C39 C69 1.434(13)
C39 C40 1.434(13)
C40 C41 1.341(14)
C41 C42 1.439(14)
C42 C43 1.420(14)
C43 C48 1.422(15)
C48 C49 1.462(14)
C49 C50 1.325(16)
C50 C51 1.441(14)
C51 C52 1.409(15)
C52 C60 1.386(14)
C52 C53 1.508(14)
C53 C54 1.371(13)
C53 C59 1.385(15)
C54 C55 1.385(14)
C55 C56 1.333(16)
C56 C58 1.366(19)
C56 C57 1.492(17)
C58 C59 1.403(19)
C60 C61 1.447(14)
C61 C62 1.336(14)
C62 C63 1.431(14)
C63 C64 1.365(13)
C64 C65 1.388(13)
C65 C66 1.422(13)
C66 C67 1.361(13)
C67 C68 1.402(12)
C68 C69 1.385(12)
C69 C70 1.518(13)
C70 C76 1.362(14)
C70 C71 1.375(13)
C71 C72 1.380(14)
C72 C73 1.368(15)
C73 C75 1.358(14)
C73 C74 1.505(14)
C75 C76 1.371(15)
